data_7015002
loop_
_publ_author_name
'Albrecht, Carolin'
'Bode, Maren'
'P\'erez, Janaina Marinas'
'Daniels, J\"org'
'Schnakenburg, Gregor'
'Streubel, Rainer'

_publ_section_title
;
 First examples of oxaphosphirane pentacarbonylchromium(0) and
 -molybdenum(0) complexes: synthesis, structures and reactions
;
_journal_issue 11
_journal_name_full 'Dalton Transactions'
_journal_page_first 2654
_journal_paper_doi 10.1039/c0dt01509a
_journal_volume 40
_journal_year 2011
_chemical_formula_moiety 'C19 H23 Cr O6 P'
_chemical_formula_sum 'C19 H23 Cr O6 P'
_chemical_formula_weight 430.34
_chemical_name_systematic
;
?
;
_space_group_IT_number 2
_symmetry_cell_setting triclinic
_symmetry_space_group_name_Hall '-P 1'
_symmetry_space_group_name_H-M 'P -1'
_atom_sites_solution_hydrogens geom
_atom_sites_solution_primary direct
_atom_sites_solution_secondary difmap
_cell_angle_alpha 94.290(2)
_cell_angle_beta 96.136(2)
_cell_angle_gamma 90.618(2)
_cell_formula_units_Z 2
_cell_length_a 8.6335(4)
_cell_length_b 10.2535(5)
_cell_length_c 11.9380(6)
_cell_measurement_reflns_used 9817
_cell_measurement_temperature 100(2)
_cell_measurement_theta_max 35.00
_cell_measurement_theta_min 2.53
_cell_volume 1047.61(9)
_computing_cell_refinement 'Bruker SAINT'
_computing_data_collection 'Bruker APEX2'
_computing_data_reduction 'Bruker SAINT'
_computing_molecular_graphics 'Bruker SHELXTL'
_computing_publication_material 'Bruker SHELXTL'
_computing_structure_refinement 'SHELXL-97 (Sheldrick, 2008)'
_computing_structure_solution 'SHELXS-97 (Sheldrick, 2008)'
_diffrn_ambient_temperature 100(2)
_diffrn_measured_fraction_theta_full 0.996
_diffrn_measured_fraction_theta_max 0.996
_diffrn_measurement_device_type 'Bruker X8-KappaApexII'
_diffrn_measurement_method '\f and \w scans'
_diffrn_radiation_monochromator graphite
_diffrn_radiation_source 'fine-focus sealed tube'
_diffrn_radiation_type MoK\a
_diffrn_radiation_wavelength 0.71073
_diffrn_reflns_av_R_equivalents 0.0265
_diffrn_reflns_av_sigmaI/netI 0.0136
_diffrn_reflns_limit_h_max 11
_diffrn_reflns_limit_h_min -11
_diffrn_reflns_limit_k_max 13
_diffrn_reflns_limit_k_min -13
_diffrn_reflns_limit_l_max 15
_diffrn_reflns_limit_l_min -15
_diffrn_reflns_number 35373
_diffrn_reflns_theta_full 28.00
_diffrn_reflns_theta_max 28.00
_diffrn_reflns_theta_min 2.73
_diffrn_standards_number 0
_exptl_absorpt_coefficient_mu 0.653
_exptl_absorpt_correction_T_max 0.8644
_exptl_absorpt_correction_T_min 0.7822
_exptl_absorpt_correction_type multi-scan
_exptl_crystal_colour green
_exptl_crystal_density_diffrn 1.364
_exptl_crystal_density_method 'not measured'
_exptl_crystal_description block
_exptl_crystal_F_000 448
_exptl_crystal_size_max 0.40
_exptl_crystal_size_mid 0.36
_exptl_crystal_size_min 0.23
_refine_diff_density_max 1.560
_refine_diff_density_min -0.881
_refine_diff_density_rms 0.094
_refine_ls_extinction_method none
_refine_ls_goodness_of_fit_ref 1.067
_refine_ls_hydrogen_treatment constr
_refine_ls_matrix_type full
_refine_ls_number_parameters 270
_refine_ls_number_reflns 5049
_refine_ls_number_restraints 8
_refine_ls_restrained_S_all 1.073
_refine_ls_R_factor_all 0.0597
_refine_ls_R_factor_gt 0.0584
_refine_ls_shift/su_max 0.000
_refine_ls_shift/su_mean 0.000
_refine_ls_structure_factor_coef Fsqd
_refine_ls_weighting_details 'calc w=1/[\s^2^(Fo^2^)+(0.0536P)^2^+3.0058P] where P=(Fo^2^+2Fc^2^)/3'
_refine_ls_weighting_scheme calc
_refine_ls_wR_factor_gt 0.1421
_refine_ls_wR_factor_ref 0.1430
_reflns_number_gt 4886
_reflns_number_total 5049
_reflns_threshold_expression >2sigma(I)
_cod_data_source_file C0DT01509A.TXT
_cod_data_source_block khetestf
_cod_depositor_comments
;
The following automatic conversions were performed:
'_symmetry_cell_setting' value 'Triclinic' changed to 'triclinic'
according to '/home/saulius/struct/CIF-dictionaries/cif_core.dic'
dictionary named 'cif_core.dic' version 2.4.1 from
2010-06-29.

'_exptl_absorpt_correction_type' value 'Multi-Scan' changed
to 'multi-scan' according to
'/home/saulius/struct/CIF-dictionaries/cif_core.dic' dictionary named
'cif_core.dic' version 2.4.1 from 2010-06-29.

Automatic conversion script
Id: cif_fix_enum 1555 2011-01-17 13:19:09Z saulius 
;
_cod_database_code 7015002

loop_
_symmetry_equiv_pos_as_xyz
'x, y, z'
'-x, -y, -z'

loop_
_atom_site_label
_atom_site_type_symbol
_atom_site_fract_x
_atom_site_fract_y
_atom_site_fract_z
_atom_site_U_iso_or_equiv
_atom_site_adp_type
_atom_site_occupancy
_atom_site_symmetry_multiplicity
_atom_site_calc_flag
_atom_site_refinement_flags
_atom_site_disorder_assembly
_atom_site_disorder_group
C1 C 0.6372(3) 0.6111(2) 0.2474(2) 0.0157(4) Uani 1 1 d . . .
C2 C 0.4730(3) 0.6578(3) 0.2542(3) 0.0231(5) Uani 1 1 d . B .
C3 C 0.4472(4) 0.6834(3) 0.3610(3) 0.0355(8) Uani 1 1 d . . .
C4 C 0.5863(5) 0.6587(3) 0.4340(3) 0.0411(9) Uani 1 1 d . B .
C5 C 0.7019(4) 0.6169(3) 0.3717(3) 0.0328(7) Uani 1 1 d . B .
C6 C 0.6443(3) 0.4744(2) 0.1875(3) 0.0242(5) Uani 1 1 d . B .
H6A H 0.5871 0.4731 0.1119 0.036 Uiso 1 1 calc R . .
H6B H 0.5970 0.4104 0.2313 0.036 Uiso 1 1 calc R . .
H6C H 0.7532 0.4522 0.1809 0.036 Uiso 1 1 calc R . .
C7 C 0.3635(4) 0.6701(4) 0.1472(3) 0.0402(8) Uani 1 1 d . . .
H7A H 0.3572 0.5866 0.1011 0.060 Uiso 1 1 calc R B .
H7B H 0.4030 0.7386 0.1041 0.060 Uiso 1 1 calc R . .
H7C H 0.2595 0.6931 0.1673 0.060 Uiso 1 1 calc R . .
C8 C 0.2939(5) 0.7292(4) 0.4010(4) 0.0555(12) Uani 1 1 d . B .
H8A H 0.2143 0.7297 0.3361 0.083 Uiso 1 1 calc R . .
H8B H 0.3080 0.8177 0.4381 0.083 Uiso 1 1 calc R . .
H8C H 0.2607 0.6697 0.4548 0.083 Uiso 1 1 calc R . .
C9 C 0.5912(7) 0.6776(4) 0.5612(3) 0.0600(13) Uani 1 1 d . . .
H9A H 0.5138 0.6194 0.5869 0.090 Uiso 1 1 calc R B .
H9B H 0.5677 0.7687 0.5832 0.090 Uiso 1 1 calc R . .
H9C H 0.6952 0.6571 0.5959 0.090 Uiso 1 1 calc R . .
C10 C 0.8589(5) 0.5765(3) 0.4130(4) 0.0449(9) Uani 1 1 d . . .
H10A H 0.9311 0.5942 0.3577 0.067 Uiso 1 1 calc R B .
H10B H 0.8574 0.4827 0.4237 0.067 Uiso 1 1 calc R . .
H10C H 0.8932 0.6255 0.4852 0.067 Uiso 1 1 calc R . .
C11 C 0.7919(3) 0.6750(3) 0.0503(2) 0.0252(6) Uani 1 1 d D . .
H11A H 0.7357 0.5914 0.0217 0.030 Uiso 1 1 calc R A 1
C12 C 0.8498(3) 0.7530(3) -0.0394(2) 0.0204(5) Uani 1 1 d . B .
H12A H 0.8800 0.8429 -0.0053 0.025 Uiso 1 1 calc R . .
C13 C 0.9919(4) 0.6895(4) -0.0821(4) 0.0426(9) Uani 1 1 d . . .
H13A H 0.9649 0.6000 -0.1132 0.064 Uiso 1 1 calc R B .
H13B H 1.0750 0.6875 -0.0196 0.064 Uiso 1 1 calc R . .
H13C H 1.0278 0.7400 -0.1413 0.064 Uiso 1 1 calc R . .
C14 C 0.7129(4) 0.7632(4) -0.1298(3) 0.0411(8) Uani 1 1 d . . .
H14A H 0.6246 0.8024 -0.0952 0.062 Uiso 1 1 calc R B .
H14B H 0.6826 0.6756 -0.1643 0.062 Uiso 1 1 calc R . .
H14C H 0.7432 0.8181 -0.1878 0.062 Uiso 1 1 calc R . .
C15 C 0.8120(3) 1.1326(3) 0.3110(2) 0.0245(5) Uani 1 1 d . B .
C16 C 0.5616(4) 0.9723(3) 0.2945(3) 0.0265(6) Uani 1 1 d . B .
C17 C 0.8354(4) 0.9102(3) 0.4060(3) 0.0285(6) Uani 1 1 d . B .
C18 C 0.9796(3) 0.9501(3) 0.2183(3) 0.0267(6) Uani 1 1 d . B .
C19 C 0.7044(3) 1.0191(3) 0.1128(3) 0.0258(6) Uani 1 1 d . B .
O2 O 0.8403(3) 1.2386(2) 0.3437(2) 0.0368(6) Uani 1 1 d . . .
O3 O 0.4402(3) 0.9902(2) 0.3199(3) 0.0420(6) Uani 1 1 d . . .
O4 O 0.8739(3) 0.8917(2) 0.4978(2) 0.0440(7) Uani 1 1 d . . .
O5 O 1.1037(3) 0.9487(2) 0.1939(3) 0.0421(6) Uani 1 1 d . . .
O6 O 0.6656(3) 1.0615(2) 0.0284(2) 0.0394(6) Uani 1 1 d . . .
O1 O 0.9121(2) 0.6651(2) 0.15452(19) 0.0171(6) Uani 0.800(6) 1 d P B 1
P P 0.7510(2) 0.73945(15) 0.18888(14) 0.0135(3) Uani 0.800(6) 1 d P B 1
O1S O 0.6186(7) 0.7170(11) 0.0308(7) 0.035(3) Uani 0.200(6) 1 d PDU B 2
PS P 0.7036(8) 0.7465(6) 0.1626(5) 0.0133(12) Uani 0.200(6) 1 d PD B 2
Cr Cr 0.77119(5) 0.95833(4) 0.25628(4) 0.01770(13) Uani 1 1 d . . .

loop_
_atom_site_aniso_label
_atom_site_aniso_U_11
_atom_site_aniso_U_22
_atom_site_aniso_U_33
_atom_site_aniso_U_23
_atom_site_aniso_U_13
_atom_site_aniso_U_12
C1 0.0168(11) 0.0122(10) 0.0182(11) 0.0015(8) 0.0023(9) -0.0019(8)
C2 0.0182(12) 0.0171(11) 0.0340(15) -0.0030(10) 0.0069(10) -0.0024(9)
C3 0.0502(19) 0.0215(13) 0.0384(17) -0.0041(12) 0.0273(15) -0.0095(13)
C4 0.088(3) 0.0176(13) 0.0182(13) -0.0021(10) 0.0154(15) -0.0179(15)
C5 0.0443(18) 0.0128(11) 0.0365(16) 0.0094(11) -0.0220(14) -0.0098(11)
C6 0.0294(14) 0.0135(11) 0.0313(14) -0.0029(10) 0.0140(11) -0.0029(10)
C7 0.0271(15) 0.0345(17) 0.055(2) 0.0017(15) -0.0110(14) 0.0005(13)
C8 0.063(3) 0.043(2) 0.068(3) 0.0009(19) 0.045(2) 0.0017(19)
C9 0.119(4) 0.038(2) 0.0222(16) 0.0002(14) 0.011(2) -0.020(2)
C10 0.046(2) 0.0284(16) 0.056(2) 0.0098(15) -0.0185(17) -0.0004(14)
C11 0.0300(14) 0.0187(12) 0.0287(14) -0.0030(10) 0.0153(11) -0.0028(10)
C12 0.0216(12) 0.0206(12) 0.0192(12) 0.0010(9) 0.0036(9) -0.0038(9)
C13 0.0368(18) 0.0350(17) 0.061(2) 0.0033(16) 0.0301(17) 0.0007(14)
C14 0.0441(19) 0.0418(19) 0.0358(17) 0.0094(14) -0.0066(15) -0.0098(15)
C15 0.0322(14) 0.0190(12) 0.0244(13) 0.0044(10) 0.0105(11) 0.0015(10)
C16 0.0307(14) 0.0158(12) 0.0340(15) 0.0016(10) 0.0081(12) 0.0010(10)
C17 0.0328(15) 0.0162(12) 0.0353(16) 0.0024(11) -0.0011(12) -0.0099(11)
C18 0.0269(14) 0.0143(11) 0.0398(16) 0.0043(11) 0.0059(12) -0.0004(10)
C19 0.0283(14) 0.0173(12) 0.0328(15) 0.0014(11) 0.0076(11) 0.0026(10)
O2 0.0639(16) 0.0152(9) 0.0333(12) -0.0018(8) 0.0175(11) -0.0056(10)
O3 0.0311(12) 0.0292(12) 0.0693(18) 0.0030(11) 0.0224(12) 0.0073(9)
O4 0.0605(16) 0.0328(12) 0.0342(13) 0.0082(10) -0.0173(11) -0.0225(11)
O5 0.0244(11) 0.0316(12) 0.0726(18) 0.0049(12) 0.0155(11) -0.0008(9)
O6 0.0506(15) 0.0336(12) 0.0348(12) 0.0112(10) 0.0016(11) 0.0068(11)
O1 0.0143(10) 0.0173(11) 0.0200(11) 0.0016(8) 0.0033(8) 0.0026(8)
P 0.0132(7) 0.0120(4) 0.0154(6) 0.0009(4) 0.0024(5) 0.0006(5)
O1S 0.036(3) 0.035(3) 0.034(3) 0.0029(19) 0.0016(19) -0.0016(19)
PS 0.013(3) 0.0093(16) 0.019(3) 0.0014(17) 0.0071(19) 0.0014(19)
Cr 0.0202(2) 0.0109(2) 0.0230(2) 0.00137(14) 0.00641(16) -0.00010(14)

loop_
_atom_type_symbol
_atom_type_description
_atom_type_scat_dispersion_real
_atom_type_scat_dispersion_imag
_atom_type_scat_source
C C 0.0033 0.0016 'International Tables Vol C Tables 4.2.6.8 and 6.1.1.4'
H H 0.0000 0.0000 'International Tables Vol C Tables 4.2.6.8 and 6.1.1.4'
O O 0.0106 0.0060 'International Tables Vol C Tables 4.2.6.8 and 6.1.1.4'
P P 0.1023 0.0942 'International Tables Vol C Tables 4.2.6.8 and 6.1.1.4'
Cr Cr 0.3209 0.6236 'International Tables Vol C Tables 4.2.6.8 and 6.1.1.4'

loop_
_geom_angle_atom_site_label_1
_geom_angle_atom_site_label_2
_geom_angle_atom_site_label_3
_geom_angle
_geom_angle_site_symmetry_1
_geom_angle_site_symmetry_3
_geom_angle_publ_flag
C2 C1 C5 102.0(2) . . ?
C2 C1 C6 113.3(2) . . ?
C5 C1 C6 113.0(2) . . ?
C2 C1 P 108.77(18) . . ?
C5 C1 P 103.79(18) . . ?
C6 C1 P 114.86(18) . . ?
C2 C1 PS 96.8(3) . . ?
C5 C1 PS 116.4(3) . . ?
C6 C1 PS 113.6(2) . . ?
P C1 PS 15.19(18) . . ?
C3 C2 C1 110.4(3) . . ?
C3 C2 C7 129.1(3) . . ?
C1 C2 C7 120.5(3) . . ?
C2 C3 C4 109.5(3) . . ?
C2 C3 C8 125.5(4) . . ?
C4 C3 C8 125.0(3) . . ?
C5 C4 C3 110.3(3) . . ?
C5 C4 C9 128.2(4) . . ?
C3 C4 C9 121.5(4) . . ?
C4 C5 C10 127.7(3) . . ?
C4 C5 C1 107.7(3) . . ?
C10 C5 C1 124.5(3) . . ?
C1 C6 H6A 109.5 . . ?
C1 C6 H6B 109.5 . . ?
H6A C6 H6B 109.5 . . ?
C1 C6 H6C 109.5 . . ?
H6A C6 H6C 109.5 . . ?
H6B C6 H6C 109.5 . . ?
C2 C7 H7A 109.5 . . ?
C2 C7 H7B 109.5 . . ?
H7A C7 H7B 109.5 . . ?
C2 C7 H7C 109.5 . . ?
H7A C7 H7C 109.5 . . ?
H7B C7 H7C 109.5 . . ?
C3 C8 H8A 109.5 . . ?
C3 C8 H8B 109.5 . . ?
H8A C8 H8B 109.5 . . ?
C3 C8 H8C 109.5 . . ?
H8A C8 H8C 109.5 . . ?
H8B C8 H8C 109.5 . . ?
C4 C9 H9A 109.5 . . ?
C4 C9 H9B 109.5 . . ?
H9A C9 H9B 109.5 . . ?
C4 C9 H9C 109.5 . . ?
H9A C9 H9C 109.5 . . ?
H9B C9 H9C 109.5 . . ?
C5 C10 H10A 109.5 . . ?
C5 C10 H10B 109.5 . . ?
H10A C10 H10B 109.5 . . ?
C5 C10 H10C 109.5 . . ?
H10A C10 H10C 109.5 . . ?
H10B C10 H10C 109.5 . . ?
C12 C11 O1 113.7(2) . . ?
C12 C11 O1S 96.2(4) . . ?
O1 C11 O1S 135.3(3) . . ?
C12 C11 PS 122.7(3) . . ?
O1 C11 PS 75.1(3) . . ?
O1S C11 PS 60.64(18) . . ?
C12 C11 P 125.9(2) . . ?
O1 C11 P 59.10(14) . . ?
O1S C11 P 76.6(3) . . ?
PS C11 P 16.0(2) . . ?
C12 C11 H11A 115.1 . . ?
O1 C11 H11A 115.1 . . ?
O1S C11 H11A 76.9 . . ?
PS C11 H11A 109.4 . . ?
P C11 H11A 115.1 . . ?
C11 C12 C13 110.0(2) . . ?
C11 C12 C14 106.5(2) . . ?
C13 C12 C14 114.3(3) . . ?
C11 C12 H12A 108.6 . . ?
C13 C12 H12A 108.6 . . ?
C14 C12 H12A 108.6 . . ?
C12 C13 H13A 109.5 . . ?
C12 C13 H13B 109.5 . . ?
H13A C13 H13B 109.5 . . ?
C12 C13 H13C 109.5 . . ?
H13A C13 H13C 109.5 . . ?
H13B C13 H13C 109.5 . . ?
C12 C14 H14A 109.5 . . ?
C12 C14 H14B 109.5 . . ?
H14A C14 H14B 109.5 . . ?
C12 C14 H14C 109.5 . . ?
H14A C14 H14C 109.5 . . ?
H14B C14 H14C 109.5 . . ?
O2 C15 Cr 178.4(3) . . ?
O3 C16 Cr 174.8(3) . . ?
O4 C17 Cr 174.7(3) . . ?
O5 C18 Cr 177.8(3) . . ?
O6 C19 Cr 176.9(3) . . ?
C11 O1 P 68.37(14) . . ?
O1 P C11 52.53(13) . . ?
O1 P C1 104.71(13) . . ?
C11 P C1 106.71(14) . . ?
O1 P Cr 118.13(11) . . ?
C11 P Cr 125.54(12) . . ?
C1 P Cr 125.46(11) . . ?
C11 O1S PS 64.8(3) . . ?
O1S PS C11 54.6(2) . . ?
O1S PS C1 107.0(5) . . ?
C11 PS C1 108.1(3) . . ?
O1S PS Cr 126.0(5) . . ?
C11 PS Cr 125.0(3) . . ?
C1 PS Cr 119.4(3) . . ?
C15 Cr C19 88.33(12) . . ?
C15 Cr C18 88.26(12) . . ?
C19 Cr C18 90.25(13) . . ?
C15 Cr C17 87.58(12) . . ?
C19 Cr C17 175.58(12) . . ?
C18 Cr C17 91.30(14) . . ?
C15 Cr C16 90.11(12) . . ?
C19 Cr C16 89.07(13) . . ?
C18 Cr C16 178.26(11) . . ?
C17 Cr C16 89.26(14) . . ?
C15 Cr P 173.48(10) . . ?
C19 Cr P 93.43(10) . . ?
C18 Cr P 85.46(9) . . ?
C17 Cr P 90.81(9) . . ?
C16 Cr P 96.18(9) . . ?
C15 Cr PS 172.17(19) . . ?
C19 Cr PS 83.89(19) . . ?
C18 Cr PS 92.66(18) . . ?
C17 Cr PS 100.17(18) . . ?
C16 Cr PS 88.87(18) . . ?
P Cr PS 11.93(15) . . ?

loop_
_geom_bond_atom_site_label_1
_geom_bond_atom_site_label_2
_geom_bond_distance
_geom_bond_site_symmetry_2
_geom_bond_publ_flag
C1 C2 1.509(3) . ?
C1 C5 1.525(4) . ?
C1 C6 1.530(3) . ?
C1 P 1.856(3) . ?
C1 PS 1.897(7) . ?
C2 C3 1.325(4) . ?
C2 C7 1.521(4) . ?
C3 C4 1.444(6) . ?
C3 C8 1.522(5) . ?
C4 C5 1.362(5) . ?
C4 C9 1.512(4) . ?
C5 C10 1.467(5) . ?
C6 H6A 0.9800 . ?
C6 H6B 0.9800 . ?
C6 H6C 0.9800 . ?
C7 H7A 0.9800 . ?
C7 H7B 0.9800 . ?
C7 H7C 0.9800 . ?
C8 H8A 0.9800 . ?
C8 H8B 0.9800 . ?
C8 H8C 0.9800 . ?
C9 H9A 0.9800 . ?
C9 H9B 0.9800 . ?
C9 H9C 0.9800 . ?
C10 H10A 0.9800 . ?
C10 H10B 0.9800 . ?
C10 H10C 0.9800 . ?
C11 C12 1.507(4) . ?
C11 O1 1.542(4) . ?
C11 O1S 1.560(5) . ?
C11 PS 1.732(6) . ?
C11 P 1.806(3) . ?
C11 H11A 1.0000 . ?
C12 C13 1.513(4) . ?
C12 C14 1.523(4) . ?
C12 H12A 1.0000 . ?
C13 H13A 0.9800 . ?
C13 H13B 0.9800 . ?
C13 H13C 0.9800 . ?
C14 H14A 0.9800 . ?
C14 H14B 0.9800 . ?
C14 H14C 0.9800 . ?
C15 O2 1.142(4) . ?
C15 Cr 1.872(3) . ?
C16 O3 1.135(4) . ?
C16 Cr 1.917(3) . ?
C17 O4 1.141(4) . ?
C17 Cr 1.916(3) . ?
C18 O5 1.140(4) . ?
C18 Cr 1.903(3) . ?
C19 O6 1.146(4) . ?
C19 Cr 1.901(3) . ?
O1 P 1.667(3) . ?
P Cr 2.3251(16) . ?
O1S PS 1.668(2) . ?
PS Cr 2.404(6) . ?
